data_4514536
loop_
_publ_author_name
'Kang, Jiajia'
'Ni, Jun'
'Su, Mengmeng'
'Li, Yanqin'
'Zhang, Jianjun'
'Zhou, Huajun'
'Chen, Zhong-Ning'

_publ_section_title
;
 Facile and Equipment-Free Data Encryption and Decryption by
 Self-Encrypting Pt(II) Complex.
;
_journal_issue 14
_journal_name_full 'ACS applied materials &amp; interfaces'
_journal_page_first 13350
_journal_page_last 13358
_journal_paper_doi 10.1021/acsami.8b21221
_journal_volume 11
_journal_year 2019
_chemical_formula_sum 'C80 H80 Br4 N4 O2 Pt2 Si4'
_chemical_formula_weight 1951.66
_space_group_IT_number 14
_space_group_name_Hall '-P 2ybc'
_space_group_name_H-M_alt 'P 1 21/c 1'
_symmetry_cell_setting monoclinic
_symmetry_space_group_name_Hall '-P 2ybc'
_symmetry_space_group_name_H-M 'P 1 21/c 1'
_atom_sites_solution_hydrogens geom
_atom_sites_solution_primary direct
_atom_sites_solution_secondary difmap
_audit_creation_method SHELXL-97
_cell_angle_alpha 90.00
_cell_angle_beta 121.689(3)
_cell_angle_gamma 90.00
_cell_formula_units_Z 4
_cell_length_a 13.8989(6)
_cell_length_b 31.7505(13)
_cell_length_c 21.7148(12)
_cell_measurement_reflns_used 2453
_cell_measurement_temperature 210(2)
_cell_measurement_theta_max 19.61
_cell_measurement_theta_min 2.20
_cell_volume 8154.0(7)
_computing_cell_refinement 'Bruker SMART'
_computing_data_collection 'Bruker SMART'
_computing_data_reduction 'Bruker SAINT'
_computing_molecular_graphics 'Bruker SHELXTL'
_computing_publication_material 'Bruker SHELXTL'
_computing_structure_refinement 'SHELXL-97 (Sheldrick, 1997)'
_computing_structure_solution 'SHELXS-97 (Sheldrick, 1990)'
_diffrn_ambient_temperature 210(2)
_diffrn_measured_fraction_theta_full 0.995
_diffrn_measured_fraction_theta_max 0.995
_diffrn_measurement_device_type 'Bruker Smart APEX II'
_diffrn_measurement_method 'phi and omega scans'
_diffrn_radiation_monochromator graphite
_diffrn_radiation_source 'fine-focus sealed tube'
_diffrn_radiation_type MoK\a
_diffrn_radiation_wavelength 0.71073
_diffrn_reflns_av_R_equivalents 0.0916
_diffrn_reflns_av_sigmaI/netI 0.1461
_diffrn_reflns_limit_h_max 16
_diffrn_reflns_limit_h_min -16
_diffrn_reflns_limit_k_max 33
_diffrn_reflns_limit_k_min -37
_diffrn_reflns_limit_l_max 25
_diffrn_reflns_limit_l_min -23
_diffrn_reflns_number 31121
_diffrn_reflns_theta_full 25.00
_diffrn_reflns_theta_max 25.00
_diffrn_reflns_theta_min 1.69
_exptl_absorpt_coefficient_mu 5.492
_exptl_absorpt_correction_T_max 0.738
_exptl_absorpt_correction_T_min 0.687
_exptl_absorpt_correction_type multi-scan
_exptl_absorpt_process_details 'SADABS (Sheldrick, 1996)'
_exptl_crystal_colour red
_exptl_crystal_density_diffrn 1.590
_exptl_crystal_density_method 'not measured'
_exptl_crystal_description needle
_exptl_crystal_F_000 3824
_exptl_crystal_size_max 0.30
_exptl_crystal_size_mid 0.12
_exptl_crystal_size_min 0.11
_refine_diff_density_max 3.396
_refine_diff_density_min -1.468
_refine_diff_density_rms 0.178
_refine_ls_extinction_method none
_refine_ls_goodness_of_fit_ref 1.002
_refine_ls_hydrogen_treatment constr
_refine_ls_matrix_type full
_refine_ls_number_parameters 737
_refine_ls_number_reflns 14288
_refine_ls_number_restraints 226
_refine_ls_restrained_S_all 1.001
_refine_ls_R_factor_all 0.1425
_refine_ls_R_factor_gt 0.0640
_refine_ls_shift/su_max 0.003
_refine_ls_shift/su_mean 0.000
_refine_ls_structure_factor_coef Fsqd
_refine_ls_weighting_details 'calc w=1/[\s^2^(Fo^2^)+(0.0521P)^2^+0.0000P] where P=(Fo^2^+2Fc^2^)/3'
_refine_ls_weighting_scheme calc
_refine_ls_wR_factor_gt 0.1255
_refine_ls_wR_factor_ref 0.1546
_reflns_number_gt 7486
_reflns_number_total 14288
_reflns_threshold_expression >2sigma(I)
_cod_data_source_file am8b21221_si_010.cif
_cod_data_source_block a
_cod_depositor_comments
;
The following automatic conversions were performed:

'_exptl_absorpt_correction_type' value 'Multi-scan' changed to
'multi-scan' according to
/home/data/users/saulius/crontab/automatic-downloads/current/ACS/lib/dictionaries/cif_core.dic
dictionary named 'cif_core.dic' version 2.4.2 from 2011-04-26.

Automatic conversion script
Id: cif_fix_values 4973 2017-02-22 13:04:09Z antanas 
;
_cod_original_sg_symbol_H-M P21/c
_cod_database_code 4514536

loop_
_symmetry_equiv_pos_as_xyz
'x, y, z'
'-x, y+1/2, -z+1/2'
'-x, -y, -z'
'x, -y-1/2, z-1/2'

loop_
_atom_site_label
_atom_site_type_symbol
_atom_site_fract_x
_atom_site_fract_y
_atom_site_fract_z
_atom_site_U_iso_or_equiv
_atom_site_adp_type
_atom_site_occupancy
_atom_site_symmetry_multiplicity
_atom_site_calc_flag
_atom_site_refinement_flags
_atom_site_disorder_assembly
_atom_site_disorder_group
Br1 Br 0.05918(17) -0.11276(6) 0.09418(10) 0.0867(6) Uani 1 1 d . . .
Br2 Br -0.19787(19) 0.14307(6) 0.09164(11) 0.1068(8) Uani 1 1 d D . .
Br3 Br 0.3973(2) 0.34721(6) 0.37463(14) 0.1150(9) Uani 1 1 d . . .
C1 C 0.3865(13) -0.2493(4) 0.5152(8) 0.064(5) Uani 1 1 d . . .
H1A H 0.3187 -0.2445 0.4692 0.096 Uiso 1 1 calc R . .
H1B H 0.4188 -0.2758 0.5142 0.096 Uiso 1 1 calc R . .
H1C H 0.4396 -0.2272 0.5251 0.096 Uiso 1 1 calc R . .
C02 C 0.7032(14) 0.3055(6) 0.2350(10) 0.087(6) Uani 1 1 d . . .
H02A H 0.7793 0.3125 0.2738 0.105 Uiso 1 1 calc R . .
H02B H 0.6843 0.2775 0.2435 0.105 Uiso 1 1 calc R . .
C2 C 0.2620(11) -0.2969(4) 0.5766(8) 0.057(4) Uani 1 1 d . . .
H2A H 0.2363 -0.2947 0.6098 0.086 Uiso 1 1 calc R . .
H2B H 0.3053 -0.3222 0.5863 0.086 Uiso 1 1 calc R . .
H2C H 0.1979 -0.2976 0.5279 0.086 Uiso 1 1 calc R . .
C01 C 0.6935(15) 0.3077(6) 0.1641(11) 0.101(7) Uani 1 1 d . . .
H01A H 0.6970 0.2796 0.1479 0.121 Uiso 1 1 calc R . .
H01B H 0.7553 0.3241 0.1681 0.121 Uiso 1 1 calc R . .
C3 C 0.4830(11) -0.2514(4) 0.6803(8) 0.064(5) Uani 1 1 d . . .
H3A H 0.5361 -0.2312 0.6826 0.097 Uiso 1 1 calc R . .
H3B H 0.5161 -0.2790 0.6899 0.097 Uiso 1 1 calc R . .
H3C H 0.4641 -0.2446 0.7157 0.097 Uiso 1 1 calc R . .
C03 C 0.618(2) 0.3383(6) 0.2300(13) 0.123(9) Uani 1 1 d . . .
H03A H 0.5925 0.3324 0.2632 0.147 Uiso 1 1 calc R . .
H03B H 0.6466 0.3669 0.2374 0.147 Uiso 1 1 calc R . .
C4 C 0.2760(11) -0.2011(4) 0.5813(7) 0.044(4) Uani 1 1 d . . .
C04 C 0.5287(9) 0.3302(5) 0.1541(9) 0.133(9) Uani 1 1 d . . .
H04A H 0.4733 0.3527 0.1361 0.159 Uiso 1 1 calc RD . .
H04B H 0.4905 0.3039 0.1505 0.159 Uiso 1 1 calc RD . .
C5 C 0.2473(10) -0.1659(4) 0.5845(7) 0.040(3) Uani 1 1 d . . .
C05 C 0.1588(16) 0.0167(6) 0.8267(11) 0.104(7) Uani 1 1 d . . .
H05A H 0.1069 0.0269 0.7781 0.124 Uiso 1 1 calc R . .
H05B H 0.1165 -0.0005 0.8414 0.124 Uiso 1 1 calc R . .
C6 C 0.1819(9) -0.0950(4) 0.5326(7) 0.034(3) Uani 1 1 d . . .
H6 H 0.1664 -0.1053 0.4882 0.041 Uiso 1 1 calc R . .
C06 C 0.3221(17) 0.0322(6) 0.9289(10) 0.109(7) Uani 1 1 d . . .
H06A H 0.3791 0.0542 0.9499 0.130 Uiso 1 1 calc R . .
H06B H 0.3188 0.0182 0.9675 0.130 Uiso 1 1 calc R . .
C7 C 0.2206(9) -0.1231(4) 0.5906(7) 0.035(3) Uani 1 1 d . . .
C07 C 0.2083(15) 0.0505(6) 0.8740(11) 0.124(10) Uani 1 1 d . . .
H07A H 0.1656 0.0583 0.8960 0.149 Uiso 1 1 calc R . .
H07B H 0.2158 0.0748 0.8498 0.149 Uiso 1 1 calc R . .
C8 C 0.2379(10) -0.1076(4) 0.6563(7) 0.037(3) Uani 1 1 d . . .
H8 H 0.2613 -0.1253 0.6959 0.044 Uiso 1 1 calc R . .
C08 C 0.3472(17) 0.0027(7) 0.8891(14) 0.154(12) Uani 1 1 d . . .
H08A H 0.3978 0.0153 0.8762 0.185 Uiso 1 1 calc R . .
H08B H 0.3838 -0.0221 0.9183 0.185 Uiso 1 1 calc R . .
C9 C 0.2186(10) -0.0642(3) 0.6604(7) 0.033(3) Uani 1 1 d . . .
H9 H 0.2274 -0.0532 0.7027 0.039 Uiso 1 1 calc R . .
C10 C 0.1864(9) -0.0381(3) 0.6012(6) 0.023(3) Uani 1 1 d . . .
C11 C 0.1701(9) 0.0075(3) 0.6032(7) 0.027(3) Uani 1 1 d . . .
C12 C 0.1866(10) 0.0284(4) 0.6627(8) 0.036(3) Uani 1 1 d . . .
H12 H 0.2093 0.0136 0.7051 0.043 Uiso 1 1 calc R . .
C13 C 0.1695(10) 0.0724(4) 0.6605(7) 0.037(3) Uani 1 1 d . . .
H13 H 0.1778 0.0868 0.7004 0.045 Uiso 1 1 calc R . .
C14 C 0.1397(10) 0.0935(4) 0.5965(8) 0.035(3) Uani 1 1 d . . .
C15 C 0.1240(9) 0.0696(3) 0.5381(7) 0.029(3) Uani 1 1 d . . .
H15 H 0.1038 0.0833 0.4950 0.035 Uiso 1 1 calc R . .
C16 C 0.1225(11) 0.1379(4) 0.5901(7) 0.040(3) Uani 1 1 d . . .
C17 C 0.1069(11) 0.1757(4) 0.5845(8) 0.053(4) Uani 1 1 d . . .
C18 C 0.0252(13) 0.2496(4) 0.4809(8) 0.070(5) Uani 1 1 d . . .
H18A H 0.0797 0.2459 0.4669 0.105 Uiso 1 1 calc R . .
H18B H 0.0029 0.2786 0.4754 0.105 Uiso 1 1 calc R . .
H18C H -0.0399 0.2324 0.4508 0.105 Uiso 1 1 calc R . .
C19 C 0.2327(12) 0.2567(4) 0.6351(10) 0.091(6) Uani 1 1 d . . .
H19A H 0.2642 0.2480 0.6844 0.136 Uiso 1 1 calc R . .
H19B H 0.2274 0.2869 0.6324 0.136 Uiso 1 1 calc R . .
H19C H 0.2805 0.2473 0.6183 0.136 Uiso 1 1 calc R . .
C20 C -0.0070(12) 0.2477(4) 0.6102(8) 0.067(5) Uani 1 1 d . . .
H20A H -0.0798 0.2352 0.5790 0.100 Uiso 1 1 calc R . .
H20B H -0.0149 0.2778 0.6096 0.100 Uiso 1 1 calc R . .
H20C H 0.0240 0.2375 0.6586 0.100 Uiso 1 1 calc R . .
C21 C 0.0866(10) -0.0493(4) 0.3799(7) 0.034(3) Uani 1 1 d . . .
C22 C 0.0695(10) -0.0766(4) 0.3353(7) 0.037(3) Uani 1 1 d . . .
C23 C 0.04379(8) -0.107542(12) 0.27961(4) 0.047(4) Uani 1 1 d G . .
C24 C 0.05868(9) -0.097477(12) 0.22285(4) 0.045(4) Uani 1 1 d G . .
H24 H 0.0892 -0.0715 0.2221 0.054 Uiso 1 1 calc R . .
C25 C 0.02799(11) -0.126173(13) 0.16717(4) 0.050(4) Uani 1 1 d G . .
C26 C -0.01760(12) -0.164933(15) 0.16825(5) 0.084(6) Uani 1 1 d G . .
H26 H -0.0381 -0.1841 0.1310 0.101 Uiso 1 1 calc R . .
C27 C -0.03249(11) -0.174998(14) 0.22501(4) 0.086(6) Uani 1 1 d G . .
H27 H -0.0630 -0.2009 0.2257 0.103 Uiso 1 1 calc R . .
C28 C -0.00179(9) -0.146303(13) 0.28069(4) 0.062(5) Uani 1 1 d G . .
H28 H -0.0118 -0.1530 0.3187 0.074 Uiso 1 1 calc R . .
C29 C 0.05614(4) 0.035853(11) 0.38463(3) 0.037(3) Uani 1 1 d G . .
C30 C 0.02181(3) 0.065735(12) 0.34614(3) 0.043(4) Uani 1 1 d G . .
C31 C -0.01995(3) 0.106690(13) 0.30606(3) 0.046(4) Uani 1 1 d GU . .
C32 C -0.08063(3) 0.106875(16) 0.23084(3) 0.054(4) Uani 1 1 d GU . .
H32 H -0.0903 0.0820 0.2056 0.065 Uiso 1 1 calc R . .
C33 C -0.12688(3) 0.144240(17) 0.19340(3) 0.066(5) Uani 1 1 d GDU . .
C34 C -0.11244(3) 0.181390(16) 0.23118(4) 0.095(6) Uani 1 1 d GU . .
H34 H -0.1434 0.2064 0.2061 0.113 Uiso 1 1 calc R . .
C35 C -0.05178(4) 0.181186(14) 0.30641(4) 0.090(6) Uani 1 1 d GU . .
H35 H -0.0421 0.2060 0.3317 0.108 Uiso 1 1 calc R . .
C36 C -0.00552(4) 0.143841(13) 0.34384(3) 0.060(4) Uani 1 1 d GU . .
H36 H 0.0351 0.1437 0.3942 0.072 Uiso 1 1 calc R . .
C37 C 0.45199(13) 0.599109(14) 0.38609(5) 0.114(8) Uani 1 1 d G . .
H37A H 0.3730 0.6031 0.3512 0.171 Uiso 1 1 calc R . .
H37B H 0.4649 0.6009 0.4340 0.171 Uiso 1 1 calc R . .
H37C H 0.4750 0.5719 0.3793 0.171 Uiso 1 1 calc R . .
C38 C 0.68950(14) 0.64471(2) 0.45351(4) 0.085(6) Uani 1 1 d G . .
H38A H 0.7300 0.6202 0.4538 0.127 Uiso 1 1 calc R . .
H38B H 0.6894 0.6458 0.4976 0.127 Uiso 1 1 calc R . .
H38C H 0.7256 0.6695 0.4496 0.127 Uiso 1 1 calc R . .
C39 C 0.46569(15) 0.696091(14) 0.35399(6) 0.066(5) Uani 1 1 d G . .
H39A H 0.5086 0.7164 0.3455 0.099 Uiso 1 1 calc R . .
H39B H 0.4611 0.7048 0.3947 0.099 Uiso 1 1 calc R . .
H39C H 0.3909 0.6941 0.3119 0.099 Uiso 1 1 calc R . .
C40 C 0.54030(11) 0.627791(14) 0.29267(4) 0.046(4) Uani 1 1 d G . .
C41 C 0.52647(9) 0.614941(13) 0.23494(4) 0.040(3) Uani 1 1 d G . .
C42 C 0.47156(6) 0.557445(12) 0.14996(3) 0.039(3) Uani 1 1 d G . .
H42 H 0.4764 0.5396 0.1854 0.046 Uiso 1 1 calc R . .
C43 C 0.50248(7) 0.600827(12) 0.16574(3) 0.035(3) Uani 1 1 d G . .
C44 C 0.49696(7) 0.628033(12) 0.11318(3) 0.035(3) Uani 1 1 d G . .
H44 H 0.5160 0.6563 0.1236 0.042 Uiso 1 1 calc R . .
C45 C 0.46265(6) 0.612030(11) 0.04550(3) 0.033(3) Uani 1 1 d G . .
H45 H 0.4644 0.6286 0.0108 0.040 Uiso 1 1 calc R . .
C46 C 0.42396(5) 0.568910(11) 0.03019(3) 0.025(3) Uani 1 1 d G . .
C47 C 0.38028(4) 0.550471(12) -0.04319(3) 0.028(3) Uani 1 1 d G . .
C48 C 0.36416(5) 0.572973(13) -0.10196(3) 0.034(3) Uani 1 1 d G . .
H48 H 0.3828 0.6014 -0.0977 0.040 Uiso 1 1 calc R . .
C49 C 0.31941(6) 0.552290(15) -0.16783(3) 0.040(3) Uani 1 1 d G . .
H49 H 0.3112 0.5663 -0.2079 0.048 Uiso 1 1 calc R . .
C50 C 0.28634(6) 0.509460(15) -0.17331(3) 0.027(3) Uani 1 1 d GD . .
C51 C 0.30536(5) 0.487626(14) -0.11073(3) 0.033(3) Uani 1 1 d G . .
H51 H 0.2863 0.4593 -0.1135 0.040 Uiso 1 1 calc R . .
C52 C 0.23290(8) 0.485711(18) -0.24273(3) 0.050(4) Uani 1 1 d GD . .
C53 C 0.18865(9) 0.46588(2) -0.29534(3) 0.055(4) Uani 1 1 d G . .
C54 C 0.12907(13) 0.38103(2) -0.37020(3) 0.070(5) Uani 1 1 d G . .
H54A H 0.2069 0.3725 -0.3420 0.105 Uiso 1 1 calc R . .
H54B H 0.0929 0.3671 -0.4163 0.105 Uiso 1 1 calc R . .
H54C H 0.0916 0.3735 -0.3451 0.105 Uiso 1 1 calc R . .
C55 C -0.03144(11) 0.45775(3) -0.43677(3) 0.083(6) Uani 1 1 d G . .
H55A H -0.0669 0.4506 -0.4104 0.125 Uiso 1 1 calc R . .
H55B H -0.0705 0.4441 -0.4831 0.125 Uiso 1 1 calc R . .
H55C H -0.0343 0.4877 -0.4435 0.125 Uiso 1 1 calc R . .
C56 C 0.20135(13) 0.45584(2) -0.42919(4) 0.062(4) Uani 1 1 d G . .
H56A H 0.2075 0.4860 -0.4287 0.093 Uiso 1 1 calc R . .
H56B H 0.1616 0.4460 -0.4783 0.093 Uiso 1 1 calc R . .
H56C H 0.2756 0.4437 -0.4033 0.093 Uiso 1 1 calc R . .
C57 C 0.43020(4) 0.460195(11) 0.14424(3) 0.031(3) Uani 1 1 d G A .
C58 C 0.46165(5) 0.446840(12) 0.20437(2) 0.043(4) Uani 1 1 d G . .
C59 C 0.50057(5) 0.433282(13) 0.27897(2) 0.048(4) Uani 1 1 d G . .
C60 C 0.44106(5) 0.400114(12) 0.28808(2) 0.058(5) Uani 1 1 d G . .
H60 H 0.3799 0.3868 0.2490 0.070 Uiso 1 1 calc R . .
C61 C 0.47945(6) 0.388956(14) 0.35835(2) 0.069(5) Uani 1 1 d G . .
C62 C 0.56837(8) 0.407599(17) 0.41806(2) 0.099(7) Uani 1 1 d G . .
H62 H 0.5908 0.3990 0.4647 0.119 Uiso 1 1 calc R . .
C63 C 0.62449(8) 0.440507(19) 0.40554(2) 0.117(8) Uani 1 1 d G . .
H63 H 0.6846 0.4541 0.4449 0.140 Uiso 1 1 calc R . .
C64 C 0.59187(7) 0.453354(17) 0.33495(3) 0.082(6) Uani 1 1 d G . .
H64 H 0.6305 0.4744 0.3269 0.099 Uiso 1 1 calc R . .
C65 C 0.34210(4) 0.424683(11) 0.00822(3) 0.037(3) Uani 1 1 d G A .
C66 C 0.31504(5) 0.391792(12) -0.02449(3) 0.056(3) Uani 1 1 d GU . .
C67 C 0.27862(7) 0.353989(13) -0.07985(3) 0.046(3) Uani 0.710(3) 1 d PGU A 1
C68 C 0.29407(8) 0.312863(13) -0.05445(3) 0.052(4) Uani 0.710(3) 1 d PGU A 1
H68A H 0.3177 0.3077 -0.0064 0.063 Uiso 0.710(3) 1 calc PR A 1
C69 C 0.27422(9) 0.279373(14) -0.10093(4) 0.056(4) Uani 0.710(3) 1 d PGU A 1
C70 C 0.23891(11) 0.287030(16) -0.17280(4) 0.063(4) Uani 0.710(3) 1 d PGU A 1
H70A H 0.2256 0.2646 -0.2039 0.075 Uiso 0.710(3) 1 calc PR A 1
C71 C 0.22346(10) 0.328177(17) -0.19822(3) 0.058(4) Uani 0.710(3) 1 d PGU A 1
H71A H 0.1998 0.3333 -0.2463 0.070 Uiso 0.710(3) 1 calc PR A 1
C72 C 0.24332(8) 0.361647(15) -0.15173(3) 0.054(4) Uani 0.710(3) 1 d PGU A 1
H72A H 0.2330 0.3892 -0.1687 0.064 Uiso 0.710(3) 1 calc PR A 1
Br4 Br 0.29213(10) 0.227523(12) -0.05085(4) 0.0595(8) Uani 0.710(3) 1 d PG A 1
C67' C 0.31045(6) 0.341284(12) -0.02526(3) 0.051(4) Uani 0.290(3) 1 d PGU A 2
C68' C 0.28309(8) 0.333420(14) -0.09564(3) 0.054(5) Uani 0.290(3) 1 d PGU A 2
H68B H 0.2823 0.3554 -0.1242 0.064 Uiso 0.290(3) 1 calc PR A 2
C69' C 0.25689(10) 0.292740(14) -0.12330(4) 0.053(6) Uani 0.290(3) 1 d PGU A 2
C70' C 0.25804(9) 0.259913(13) -0.08055(4) 0.053(6) Uani 0.290(3) 1 d PGU A 2
H70B H 0.2405 0.2327 -0.0990 0.063 Uiso 0.290(3) 1 calc PR A 2
C71' C 0.28540(7) 0.267778(12) -0.01015(3) 0.056(6) Uani 0.290(3) 1 d PGU A 2
H71B H 0.2862 0.2458 0.0184 0.068 Uiso 0.290(3) 1 calc PR A 2
C72' C 0.31161(6) 0.308459(11) 0.01750(3) 0.055(5) Uani 0.290(3) 1 d PGU A 2
H72B H 0.3299 0.3137 0.0646 0.066 Uiso 0.290(3) 1 calc PRD A 2
Br4' Br 0.22520(12) 0.285949(17) -0.22004(4) 0.080(2) Uani 0.290(3) 1 d PG A 2
N1 N 0.16638(4) -0.053723(12) 0.53807(3) 0.031(3) Uani 1 1 d G . .
N2 N 0.13683(5) 0.027894(12) 0.54135(3) 0.026(2) Uani 1 1 d G . .
N3 N 0.43507(5) 0.542790(11) 0.08246(3) 0.029(2) Uani 1 1 d G A .
N4 N 0.35155(4) 0.508509(12) -0.04701(3) 0.029(2) Uani 1 1 d G A .
O1 O 0.58301(5) 0.327843(14) 0.11113(4) 0.082(4) Uani 1 1 d G . .
O2 O 0.24738(11) -0.00834(2) 0.82788(3) 0.093(4) Uani 1 1 d G . .
Pt1 Pt 0.11216(4) -0.009660(11) 0.45584(3) 0.02907(14) Uani 1 1 d G . .
Pt2 Pt 0.38626(4) 0.481468(11) 0.04869(3) 0.02925(14) Uani 1 1 d G . .
Si1 Si 0.35201(7) -0.250423(16) 0.58785(6) 0.0420(10) Uani 1 1 d G . .
Si2 Si 0.08942(12) 0.233570(13) 0.57781(6) 0.0516(12) Uani 1 1 d G . .
Si3 Si 0.53858(13) 0.642101(16) 0.37365(5) 0.0550(12) Uani 1 1 d G . .
Si4 Si 0.12095(12) 0.43982(2) -0.38432(3) 0.0523(11) Uani 1 1 d G . .

loop_
_atom_site_aniso_label
_atom_site_aniso_U_11
_atom_site_aniso_U_22
_atom_site_aniso_U_33
_atom_site_aniso_U_23
_atom_site_aniso_U_13
_atom_site_aniso_U_12
Br1 0.1016(15) 0.1274(16) 0.0450(12) 0.0037(11) 0.0481(12) 0.0190(12)
Br2 0.1177(18) 0.1093(16) 0.0535(14) 0.0291(11) 0.0173(13) -0.0076(13)
Br3 0.175(2) 0.0751(12) 0.186(3) 0.0717(14) 0.157(2) 0.0524(14)
C1 0.099(13) 0.048(9) 0.068(12) 0.015(8) 0.059(11) 0.018(8)
C02 0.063(12) 0.126(17) 0.058(14) -0.009(12) 0.023(11) -0.020(11)
C2 0.070(11) 0.046(8) 0.050(11) 0.022(7) 0.027(9) 0.018(7)
C01 0.074(14) 0.117(16) 0.089(18) 0.015(13) 0.027(13) 0.028(12)
C3 0.046(9) 0.070(10) 0.066(13) -0.007(9) 0.022(9) -0.004(8)
C03 0.18(2) 0.081(14) 0.18(3) -0.044(16) 0.15(2) -0.020(15)
C4 0.044(9) 0.037(8) 0.034(9) -0.001(6) 0.010(7) -0.007(6)
C04 0.17(3) 0.14(2) 0.09(2) -0.012(16) 0.063(19) -0.022(17)
C5 0.034(8) 0.030(7) 0.053(10) 0.003(6) 0.020(7) -0.010(6)
C05 0.083(15) 0.15(2) 0.097(18) 0.000(15) 0.061(14) 0.033(14)
C6 0.025(7) 0.044(8) 0.038(9) -0.007(6) 0.020(7) 0.004(6)
C06 0.123(18) 0.108(16) 0.060(15) -0.031(12) 0.024(13) 0.028(13)
C7 0.017(7) 0.038(7) 0.043(9) -0.004(6) 0.010(7) -0.009(5)
C07 0.079(15) 0.101(16) 0.094(19) -0.043(13) -0.022(13) 0.021(12)
C8 0.036(8) 0.039(8) 0.038(9) 0.001(6) 0.023(7) -0.005(6)
C08 0.091(17) 0.106(17) 0.20(3) -0.056(18) 0.030(18) 0.021(14)
C9 0.041(8) 0.040(7) 0.037(9) -0.006(6) 0.034(7) -0.012(6)
C10 0.023(6) 0.023(6) 0.037(8) 0.006(5) 0.025(6) 0.009(5)
C11 0.024(7) 0.024(6) 0.042(9) 0.007(6) 0.025(6) 0.007(5)
C12 0.028(7) 0.037(7) 0.050(10) -0.003(6) 0.026(7) -0.003(6)
C13 0.032(8) 0.042(8) 0.043(10) -0.009(6) 0.023(7) -0.009(6)
C14 0.025(7) 0.036(7) 0.059(10) -0.007(7) 0.032(7) -0.003(6)
C15 0.022(7) 0.024(6) 0.042(9) 0.004(6) 0.018(7) -0.005(5)
C16 0.043(8) 0.040(8) 0.040(9) 0.006(6) 0.025(7) 0.000(6)
C17 0.052(9) 0.041(8) 0.063(12) 0.012(7) 0.029(9) -0.001(7)
C18 0.082(12) 0.067(10) 0.051(12) -0.005(8) 0.028(10) -0.008(9)
C19 0.060(11) 0.057(11) 0.105(17) 0.006(10) 0.009(11) -0.002(8)
C20 0.073(11) 0.059(10) 0.068(13) 0.001(8) 0.037(10) 0.019(8)
C21 0.024(7) 0.054(8) 0.024(8) 0.003(6) 0.012(6) -0.020(6)
C22 0.032(8) 0.055(9) 0.042(9) -0.007(7) 0.032(7) -0.002(6)
C23 0.031(8) 0.075(10) 0.039(10) 0.000(8) 0.021(7) 0.007(7)
C24 0.024(8) 0.061(9) 0.048(10) -0.006(7) 0.018(7) 0.004(6)
C25 0.053(10) 0.080(11) 0.026(9) -0.009(7) 0.027(8) -0.004(8)
C26 0.089(14) 0.097(13) 0.062(13) -0.053(11) 0.038(11) -0.024(11)
C27 0.126(17) 0.081(12) 0.067(14) -0.038(10) 0.061(13) -0.053(11)
C28 0.095(13) 0.057(9) 0.062(12) -0.026(8) 0.060(11) -0.035(9)
C29 0.020(7) 0.056(8) 0.039(9) 0.003(7) 0.017(7) 0.009(6)
C30 0.031(8) 0.065(9) 0.041(10) 0.022(7) 0.024(7) 0.005(7)
C31 0.039(7) 0.068(7) 0.042(7) 0.015(6) 0.029(6) 0.002(6)
C32 0.051(7) 0.055(7) 0.059(8) 0.004(6) 0.030(6) -0.001(6)
C33 0.061(8) 0.071(8) 0.062(8) 0.021(6) 0.030(6) -0.001(6)
C34 0.072(9) 0.119(10) 0.094(10) 0.033(8) 0.045(7) -0.019(7)
C35 0.082(9) 0.111(10) 0.086(10) -0.003(7) 0.050(7) -0.023(7)
C36 0.064(8) 0.055(7) 0.061(8) 0.006(6) 0.033(6) 0.007(6)
C37 0.18(2) 0.102(15) 0.12(2) 0.010(13) 0.123(19) -0.011(14)
C38 0.083(13) 0.114(14) 0.045(12) -0.005(10) 0.025(10) 0.027(11)
C39 0.076(12) 0.076(11) 0.046(11) -0.013(8) 0.032(10) 0.012(9)
C40 0.063(10) 0.029(7) 0.044(10) -0.003(6) 0.026(8) 0.012(6)
C41 0.024(7) 0.045(8) 0.058(11) 0.008(7) 0.027(8) 0.010(6)
C42 0.036(8) 0.056(9) 0.036(9) -0.004(7) 0.027(7) 0.002(6)
C43 0.036(8) 0.044(8) 0.034(9) 0.009(6) 0.024(7) 0.015(6)
C44 0.019(7) 0.044(7) 0.050(10) -0.005(6) 0.024(7) -0.002(5)
C45 0.036(8) 0.043(7) 0.040(9) -0.009(6) 0.034(7) -0.015(6)
C46 0.020(6) 0.031(7) 0.033(8) 0.002(5) 0.021(6) -0.002(5)
C47 0.015(6) 0.032(7) 0.033(8) 0.004(6) 0.010(6) 0.011(5)
C48 0.018(7) 0.051(8) 0.033(9) 0.010(6) 0.014(6) 0.011(6)
C49 0.020(7) 0.053(8) 0.054(10) 0.001(7) 0.024(7) 0.000(6)
C50 0.010(6) 0.044(7) 0.025(7) 0.010(6) 0.009(6) 0.014(5)
C51 0.018(6) 0.041(7) 0.048(9) -0.006(6) 0.022(7) -0.001(5)
C52 0.044(9) 0.060(9) 0.046(10) 0.007(8) 0.023(8) 0.014(7)
C53 0.062(10) 0.057(9) 0.031(9) -0.004(7) 0.015(8) 0.020(8)
C54 0.071(12) 0.093(12) 0.036(10) 0.019(9) 0.022(9) 0.008(9)
C55 0.062(11) 0.109(14) 0.059(13) -0.006(10) 0.017(10) 0.050(10)
C56 0.086(12) 0.046(9) 0.061(12) 0.000(8) 0.044(10) 0.005(8)
C57 0.019(7) 0.035(7) 0.049(10) -0.010(6) 0.026(7) -0.006(5)
C58 0.051(9) 0.039(8) 0.052(11) 0.015(7) 0.037(8) 0.003(6)
C59 0.045(9) 0.057(9) 0.047(10) 0.022(7) 0.027(8) 0.025(7)
C60 0.049(10) 0.061(9) 0.085(14) 0.040(9) 0.049(10) 0.030(8)
C61 0.092(14) 0.089(12) 0.063(13) 0.039(10) 0.066(12) 0.047(10)
C62 0.112(17) 0.121(17) 0.055(14) 0.046(12) 0.036(13) 0.042(14)
C63 0.083(15) 0.20(2) 0.054(15) -0.015(15) 0.030(13) -0.034(15)
C64 0.063(12) 0.131(16) 0.060(14) 0.019(11) 0.038(11) -0.012(11)
C65 0.030(7) 0.035(7) 0.052(10) 0.013(6) 0.025(7) 0.010(6)
C66 0.027(6) 0.061(6) 0.076(7) -0.005(6) 0.023(5) 0.003(5)
C67 0.037(5) 0.054(5) 0.056(5) 0.000(4) 0.031(4) 0.005(4)
C68 0.047(6) 0.062(6) 0.054(6) 0.008(5) 0.031(5) 0.001(5)
C69 0.054(6) 0.057(6) 0.060(6) 0.001(5) 0.032(5) -0.003(5)
C70 0.063(6) 0.061(6) 0.057(6) -0.002(5) 0.027(5) 0.003(6)
C71 0.062(6) 0.056(6) 0.053(6) -0.001(5) 0.028(5) 0.003(5)
C72 0.058(6) 0.052(5) 0.053(6) 0.003(5) 0.032(5) 0.004(5)
Br4 0.0854(18) 0.0339(12) 0.0567(16) 0.0048(10) 0.0355(14) 0.0067(10)
C67' 0.041(6) 0.056(6) 0.060(6) -0.001(5) 0.028(5) 0.001(5)
C68' 0.048(7) 0.055(7) 0.060(7) 0.001(6) 0.030(6) 0.000(6)
C69' 0.050(8) 0.053(8) 0.061(7) -0.002(5) 0.031(6) 0.004(6)
C70' 0.051(8) 0.056(7) 0.058(8) 0.000(6) 0.033(6) 0.000(6)
C71' 0.055(8) 0.055(7) 0.057(7) -0.002(6) 0.029(6) 0.001(6)
C72' 0.052(8) 0.056(7) 0.056(7) -0.002(5) 0.027(6) -0.001(6)
Br4' 0.116(6) 0.078(4) 0.047(4) -0.033(3) 0.044(4) -0.034(4)
N1 0.021(6) 0.032(6) 0.034(7) 0.000(5) 0.010(5) 0.006(4)
N2 0.021(5) 0.025(5) 0.033(7) 0.004(4) 0.014(5) 0.003(4)
N3 0.020(5) 0.040(6) 0.029(7) 0.010(5) 0.014(5) 0.000(4)
N4 0.017(5) 0.027(6) 0.040(7) 0.005(5) 0.012(5) 0.007(4)
O1 0.116(11) 0.059(7) 0.063(9) -0.007(6) 0.042(8) -0.020(7)
O2 0.101(10) 0.084(9) 0.069(10) 0.001(7) 0.028(8) 0.009(8)
Pt1 0.0212(3) 0.0358(3) 0.0320(3) 0.0006(2) 0.0152(2) -0.0026(2)
Pt2 0.0240(3) 0.0312(3) 0.0370(3) 0.0020(2) 0.0192(3) 0.0036(2)
Si1 0.045(2) 0.035(2) 0.046(3) 0.0052(18) 0.023(2) 0.0100(17)
Si2 0.050(3) 0.032(2) 0.063(3) -0.0005(19) 0.023(2) -0.0026(18)
Si3 0.074(3) 0.060(3) 0.039(3) 0.002(2) 0.035(3) 0.010(2)
Si4 0.057(3) 0.064(3) 0.028(3) -0.002(2) 0.017(2) 0.018(2)

loop_
_atom_type_symbol
_atom_type_description
_atom_type_scat_dispersion_real
_atom_type_scat_dispersion_imag
_atom_type_scat_source
C C 0.0033 0.0016 'International Tables Vol C Tables 4.2.6.8 and 6.1.1.4'
Br Br -0.2901 2.4595 'International Tables Vol C Tables 4.2.6.8 and 6.1.1.4'
N N 0.0061 0.0033 'International Tables Vol C Tables 4.2.6.8 and 6.1.1.4'
O O 0.0106 0.0060 'International Tables Vol C Tables 4.2.6.8 and 6.1.1.4'
Pt Pt -1.7033 8.3905 'International Tables Vol C Tables 4.2.6.8 and 6.1.1.4'
Si Si 0.0817 0.0704 'International Tables Vol C Tables 4.2.6.8 and 6.1.1.4'
H H 0.0000 0.0000 'International Tables Vol C Tables 4.2.6.8 and 6.1.1.4'

loop_
_geom_angle_atom_site_label_1
_geom_angle_atom_site_label_2
_geom_angle_atom_site_label_3
_geom_angle
Si1 C1 H1A 109.5
Si1 C1 H1B 109.5
H1A C1 H1B 109.5
Si1 C1 H1C 109.5
H1A C1 H1C 109.5
H1B C1 H1C 109.5
C01 C02 C03 104.5(16)
C01 C02 H02A 110.8
C03 C02 H02A 110.8
C01 C02 H02B 110.8
C03 C02 H02B 110.8
H02A C02 H02B 108.9
Si1 C2 H2A 109.5
Si1 C2 H2B 109.5
H2A C2 H2B 109.5
Si1 C2 H2C 109.5
H2A C2 H2C 109.5
H2B C2 H2C 109.5
C02 C01 O1 108.5(14)
C02 C01 H01A 110.0
O1 C01 H01A 110.0
C02 C01 H01B 110.0
O1 C01 H01B 110.0
H01A C01 H01B 108.4
Si1 C3 H3A 109.5
Si1 C3 H3B 109.5
H3A C3 H3B 109.5
Si1 C3 H3C 109.5
H3A C3 H3C 109.5
H3B C3 H3C 109.5
C04 C03 C02 97.1(14)
C04 C03 H03A 112.3
C02 C03 H03A 112.3
C04 C03 H03B 112.3
C02 C03 H03B 112.3
H03A C03 H03B 109.9
C5 C4 Si1 167.3(12)
C03 C04 O1 108.0(13)
C03 C04 H04A 110.1
O1 C04 H04A 110.1
C03 C04 H04B 110.1
O1 C04 H04B 110.1
H04A C04 H04B 108.4
C4 C5 C7 176.4(13)
C07 C05 O2 108.8(16)
C07 C05 H05A 109.9
O2 C05 H05A 109.9
C07 C05 H05B 109.9
O2 C05 H05B 109.9
H05A C05 H05B 108.3
N1 C6 C7 123.0(11)
N1 C6 H6 118.5
C7 C6 H6 118.5
C08 C06 C07 105.0(17)
C08 C06 H06A 110.7
C07 C06 H06A 110.7
C08 C06 H06B 110.7
C07 C06 H06B 110.7
H06A C06 H06B 108.8
C6 C7 C8 118.0(11)
C6 C7 C5 121.1(13)
C8 C7 C5 120.8(12)
C05 C07 C06 101.2(16)
C05 C07 H07A 111.5
C06 C07 H07A 111.5
C05 C07 H07B 111.5
C06 C07 H07B 111.5
H07A C07 H07B 109.3
C7 C8 C9 117.9(11)
C7 C8 H8 121.1
C9 C8 H8 121.1
O2 C08 C06 107.9(16)
O2 C08 H08A 110.1
C06 C08 H08A 110.1
O2 C08 H08B 110.1
C06 C08 H08B 110.1
H08A C08 H08B 108.4
C10 C9 C8 120.2(11)
C10 C9 H9 119.9
C8 C9 H9 119.9
N1 C10 C9 121.0(9)
N1 C10 C11 116.2(9)
C9 C10 C11 122.8(11)
N2 C11 C12 120.9(9)
N2 C11 C10 115.3(10)
C12 C11 C10 123.8(11)
C11 C12 C13 120.6(12)
C11 C12 H12 119.7
C13 C12 H12 119.7
C14 C13 C12 117.6(12)
C14 C13 H13 121.2
C12 C13 H13 121.2
C15 C14 C13 117.9(11)
C15 C14 C16 120.8(12)
C13 C14 C16 121.3(12)
N2 C15 C14 122.6(11)
N2 C15 H15 118.7
C14 C15 H15 118.7
C17 C16 C14 179.5(13)
C16 C17 Si2 177.7(12)
Si2 C18 H18A 109.5
Si2 C18 H18B 109.5
H18A C18 H18B 109.5
Si2 C18 H18C 109.5
H18A C18 H18C 109.5
H18B C18 H18C 109.5
Si2 C19 H19A 109.5
Si2 C19 H19B 109.5
H19A C19 H19B 109.5
Si2 C19 H19C 109.5
H19A C19 H19C 109.5
H19B C19 H19C 109.5
Si2 C20 H20A 109.5
Si2 C20 H20B 109.5
H20A C20 H20B 109.5
Si2 C20 H20C 109.5
H20A C20 H20C 109.5
H20B C20 H20C 109.5
C22 C21 Pt1 174.9(11)
C21 C22 C23 176.8(14)
C24 C23 C28 120.0
C24 C23 C22 119.9(5)
C28 C23 C22 120.0(5)
C25 C24 C23 120.0
C25 C24 H24 120.0
C23 C24 H24 120.0
C24 C25 C26 120.0
C24 C25 Br1 118.61(6)
C26 C25 Br1 121.25(6)
C27 C26 C25 120.0
C27 C26 H26 120.0
C25 C26 H26 120.0
C26 C27 C28 120.0
C26 C27 H27 120.0
C28 C27 H27 120.0
C27 C28 C23 120.0
C27 C28 H28 120.0
C23 C28 H28 120.0
C30 C29 Pt1 173.8
C29 C30 C31 172.3
C36 C31 C32 120.0
C36 C31 C30 120.1
C32 C31 C30 119.7
C31 C32 C33 120.0
C31 C32 H32 120.0
C33 C32 H32 120.0
C34 C33 C32 120.0
C34 C33 Br2 122.14(7)
C32 C33 Br2 117.67(7)
C33 C34 C35 120.0
C33 C34 H34 120.0
C35 C34 H34 120.0
C36 C35 C34 120.0
C36 C35 H35 120.0
C34 C35 H35 120.0
C35 C36 C31 120.0
C35 C36 H36 120.0
C31 C36 H36 120.0
Si3 C37 H37A 109.5
Si3 C37 H37B 109.5
H37A C37 H37B 109.5
Si3 C37 H37C 109.5
H37A C37 H37C 109.5
H37B C37 H37C 109.5
Si3 C38 H38A 109.5
Si3 C38 H38B 109.5
H38A C38 H38B 109.5
Si3 C38 H38C 109.5
H38A C38 H38C 109.5
H38B C38 H38C 109.5
Si3 C39 H39A 109.5
Si3 C39 H39B 109.5
H39A C39 H39B 109.5
Si3 C39 H39C 109.5
H39A C39 H39C 109.5
H39B C39 H39C 109.5
C41 C40 Si3 170.3
C40 C41 C43 176.1
N3 C42 C43 118.9
N3 C42 H42 120.5
C43 C42 H42 120.5
C44 C43 C41 123.1
C44 C43 C42 121.2
C41 C43 C42 115.4
C45 C44 C43 118.7
C45 C44 H44 120.6
C43 C44 H44 120.6
C44 C45 C46 118.2
C44 C45 H45 120.9
C46 C45 H45 120.9
N3 C46 C45 121.7
N3 C46 C47 117.4
C45 C46 C47 120.7
C48 C47 N4 123.0
C48 C47 C46 124.3
N4 C47 C46 112.6
C47 C48 C49 118.5
C47 C48 H48 120.8
C49 C48 H48 120.8
C48 C49 C50 119.3
C48 C49 H49 120.4
C50 C49 H49 120.4
C49 C50 C51 119.8
C49 C50 C52 122.5
C51 C50 C52 117.7
N4 C51 C50 119.2
N4 C51 H51 120.4
C50 C51 H51 120.4
C53 C52 C50 176.4
C52 C53 Si4 173.1
Si4 C54 H54A 109.5
Si4 C54 H54B 109.5
H54A C54 H54B 109.5
Si4 C54 H54C 109.5
H54A C54 H54C 109.5
H54B C54 H54C 109.5
Si4 C55 H55A 109.5
Si4 C55 H55B 109.5
H55A C55 H55B 109.5
Si4 C55 H55C 109.5
H55A C55 H55C 109.5
H55B C55 H55C 109.5
Si4 C56 H56A 109.5
Si4 C56 H56B 109.5
H56A C56 H56B 109.5
Si4 C56 H56C 109.5
H56A C56 H56C 109.5
H56B C56 H56C 109.5
C58 C57 Pt2 177.6
C57 C58 C59 176.5
C64 C59 C60 124.0
C64 C59 C58 118.2
C60 C59 C58 117.8
C61 C60 C59 115.7
C61 C60 H60 122.2
C59 C60 H60 122.2
C62 C61 C60 124.9
C62 C61 Br3 117.20(9)
C60 C61 Br3 117.80(9)
C61 C62 C63 116.9
C61 C62 H62 121.6
C63 C62 H62 121.6
C64 C63 C62 121.9
C64 C63 H63 119.1
C62 C63 H63 119.1
C59 C64 C63 116.7
C59 C64 H64 121.7
C63 C64 H64 121.7
C66 C65 Pt2 171.3
C65 C66 C67 168.6
C65 C66 C67' 150.4
C67 C66 C67' 40.4
C68 C67 C72 120.0
C68 C67 C66 119.4
C72 C67 C66 120.3
C67 C68 C69 120.0
C67 C68 H68A 120.0
C69 C68 H68A 120.0
C70 C69 C68 120.0
C70 C69 Br4 130.7
C68 C69 Br4 109.2
C69 C70 C71 120.0
C69 C70 H70A 120.0
C71 C70 H70A 120.0
C72 C71 C70 120.0
C72 C71 H71A 120.0
C70 C71 H71A 120.0
C67 C72 C71 120.0
C67 C72 H72A 120.0
C71 C72 H72A 120.0
C68' C67' C72' 120.0
C68' C67' C66 100.2
C72' C67' C66 139.1
C69' C68' C67' 120.0
C69' C68' H68B 120.0
C67' C68' H68B 120.0
C68' C69' C70' 120.0
C68' C69' Br4' 115.8
C70' C69' Br4' 124.2
C71' C70' C69' 120.0
C71' C70' H70B 120.0
C69' C70' H70B 120.0
C72' C71' C70' 120.0
C72' C71' H71B 120.0
C70' C71' H71B 120.0
C71' C72' C67' 120.0
C71' C72' H72B 120.0
C67' C72' H72B 120.0
C6 N1 C10 119.7(7)
C6 N1 Pt1 125.7(6)
C10 N1 Pt1 114.6(4)
C15 N2 C11 120.2(7)
C15 N2 Pt1 124.6(6)
C11 N2 Pt1 115.3(5)
C46 N3 C42 120.7
C46 N3 Pt2 114.2
C42 N3 Pt2 125.0
C51 N4 C47 120.1
C51 N4 Pt2 124.2
C47 N4 Pt2 115.8
C04 O1 C01 101.2(9)
C08 O2 C05 107.1(12)
C21 Pt1 C29 89.3(4)
C21 Pt1 N1 96.6(3)
C29 Pt1 N1 173.5
C21 Pt1 N2 174.7(3)
C29 Pt1 N2 95.3
N1 Pt1 N2 78.6
C57 Pt2 C65 90.4
C57 Pt2 N4 174.4
C65 Pt2 N4 94.5
C57 Pt2 N3 95.0
C65 Pt2 N3 174.0
N4 Pt2 N3 79.9
C4 Si1 C2 110.0(5)
C4 Si1 C3 106.9(6)
C2 Si1 C3 109.6(6)
C4 Si1 C1 107.9(6)
C2 Si1 C1 110.8(6)
C3 Si1 C1 111.6(7)
C17 Si2 C19 106.9(6)
C17 Si2 C20 107.5(6)
C19 Si2 C20 112.4(8)
C17 Si2 C18 108.9(6)
C19 Si2 C18 110.8(7)
C20 Si2 C18 110.2(7)
C40 Si3 C38 108.9
C40 Si3 C39 106.2
C38 Si3 C39 111.4
C40 Si3 C37 106.4
C38 Si3 C37 112.0
C39 Si3 C37 111.5
C53 Si4 C54 108.7
C53 Si4 C55 106.9
C54 Si4 C55 110.4
C53 Si4 C56 107.7
C54 Si4 C56 110.3
C55 Si4 C56 112.7

loop_
_geom_bond_atom_site_label_1
_geom_bond_atom_site_label_2
_geom_bond_distance
Br1 C25 1.8982(19)
Br2 C33 1.889(2)
Br3 C61 1.8999(18)
C1 Si1 1.874(14)
C1 H1A 0.9600
C1 H1B 0.9600
C1 H1C 0.9600
C02 C01 1.47(2)
C02 C03 1.54(2)
C02 H02A 0.9700
C02 H02B 0.9700
C2 Si1 1.865(12)
C2 H2A 0.9600
C2 H2B 0.9600
C2 H2C 0.9600
C01 O1 1.496(17)
C01 H01A 0.9700
C01 H01B 0.9700
C3 Si1 1.873(14)
C3 H3A 0.9600
C3 H3B 0.9600
C3 H3C 0.9600
C03 C04 1.47(2)
C03 H03A 0.9700
C03 H03B 0.9700
C4 C5 1.202(15)
C4 Si1 1.853(13)
C04 O1 1.48(2)
C04 H04A 0.9700
C04 H04B 0.9700
C5 C7 1.431(16)
C05 C07 1.39(2)
C05 O2 1.455(16)
C05 H05A 0.9700
C05 H05B 0.9700
C6 N1 1.343(11)
C6 C7 1.402(16)
C6 H6 0.9300
C06 C08 1.44(2)
C06 C07 1.51(2)
C06 H06A 0.9700
C06 H06B 0.9700
C7 C8 1.406(17)
C07 H07A 0.9700
C07 H07B 0.9700
C8 C9 1.414(15)
C8 H8 0.9300
C08 O2 1.37(2)
C08 H08A 0.9700
C08 H08B 0.9700
C9 C10 1.391(15)
C9 H9 0.9300
C10 N1 1.343(12)
C10 C11 1.467(14)
C11 N2 1.336(12)
C11 C12 1.360(16)
C12 C13 1.415(15)
C12 H12 0.9300
C13 C14 1.396(17)
C13 H13 0.9300
C14 C15 1.394(16)
C14 C16 1.424(16)
C15 N2 1.334(10)
C15 H15 0.9300
C16 C17 1.215(16)
C17 Si2 1.849(13)
C18 Si2 1.874(15)
C18 H18A 0.9600
C18 H18B 0.9600
C18 H18C 0.9600
C19 Si2 1.858(14)
C19 H19A 0.9600
C19 H19B 0.9600
C19 H19C 0.9600
C20 Si2 1.866(13)
C20 H20A 0.9600
C20 H20B 0.9600
C20 H20C 0.9600
C21 C22 1.227(16)
C21 Pt1 1.954(13)
C22 C23 1.448(13)
C23 C24 1.3900
C23 C28 1.3900
C24 C25 1.3900
C24 H24 0.9300
C25 C26 1.3900
C26 C27 1.3900
C26 H26 0.9300
C27 C28 1.3900
C27 H27 0.9300
C28 H28 0.9300
C29 C30 1.1864
C29 Pt1 1.9547
C30 C31 1.5015
C31 C36 1.3899
C31 C32 1.3899
C32 C33 1.3902
C32 H32 0.9300
C33 C34 1.3899
C34 C35 1.3900
C34 H34 0.9300
C35 C36 1.3896
C35 H35 0.9300
C36 H36 0.9300
C37 Si3 1.9303
C37 H37A 0.9600
C37 H37B 0.9600
C37 H37C 0.9600
C38 Si3 1.8953
C38 H38A 0.9600
C38 H38B 0.9600
C38 H38C 0.9600
C39 Si3 1.9216
C39 H39A 0.9600
C39 H39B 0.9600
C39 H39C 0.9600
C40 C41 1.2335
C40 Si3 1.8286
C41 C43 1.4297
C42 N3 1.3569
C42 C43 1.4299
C42 H42 0.9300
C43 C44 1.4008
C44 C45 1.3817
C44 H44 0.9300
C45 C46 1.4444
C45 H45 0.9300
C46 N3 1.3475
C46 C47 1.4947
C47 C48 1.3743
C47 N4 1.3808
C48 C49 1.3890
C48 H48 0.9300
C49 C50 1.4203
C49 H49 0.9300
C50 C51 1.4212
C50 C52 1.4887
C51 N4 1.3539
C51 H51 0.9300
C52 C53 1.1583
C53 Si4 1.8418
C54 Si4 1.8855
C54 H54A 0.9600
C54 H54B 0.9600
C54 H54C 0.9600
C55 Si4 1.8902
C55 H55A 0.9600
C55 H55B 0.9600
C55 H55C 0.9600
C56 Si4 1.8975
C56 H56A 0.9600
C56 H56B 0.9600
C56 H56C 0.9600
C57 C58 1.2150
C57 Pt2 1.9501
C58 C59 1.4768
C59 C64 1.3688
C59 C60 1.4157
C60 C61 1.3723
C60 H60 0.9300
C61 C62 1.3694
C62 C63 1.4132
C62 H62 0.9300
C63 C64 1.4112
C63 H63 0.9300
C64 H64 0.9300
C65 C66 1.2066
C65 Pt2 1.9578
C66 C67 1.5820
C66 C67' 1.6047
C67 C68 1.3896
C67 C72 1.3898
C68 C69 1.3903
C68 H68A 0.9300
C69 C70 1.3897
C69 Br4 1.9158
C70 C71 1.3903
C70 H70A 0.9300
C71 C72 1.3900
C71 H71A 0.9300
C72 H72A 0.9300
C67' C68' 1.3900
C67' C72' 1.3902
C68' C69' 1.3899
C68' H68B 0.9300
C69' C70' 1.3902
C69' Br4' 1.9188
C70' C71' 1.3902
C70' H70B 0.9300
C71' C72' 1.3899
C71' H71B 0.9300
C72' H72B 0.9300
N1 Pt1 2.0735
N2 Pt1 2.0779
N3 Pt2 2.0655
N4 Pt2 2.0580

loop_
_geom_torsion_atom_site_label_1
_geom_torsion_atom_site_label_2
_geom_torsion_atom_site_label_3
_geom_torsion_atom_site_label_4
_geom_torsion
C03 C02 C01 O1 -19.4(19)
C01 C02 C03 C04 38.3(19)
C02 C03 C04 O1 -45.7(16)
Si1 C4 C5 C7 3(28)
N1 C6 C7 C8 3.4(16)
N1 C6 C7 C5 -173.3(9)
C4 C5 C7 C6 98(23)
C4 C5 C7 C8 -78(23)
O2 C05 C07 C06 -29(2)
C08 C06 C07 C05 31(3)
C6 C7 C8 C9 -1.9(16)
C5 C7 C8 C9 174.8(10)
C07 C06 C08 O2 -21(3)
C7 C8 C9 C10 -1.7(17)
C8 C9 C10 N1 4.1(16)
C8 C9 C10 C11 -177.2(10)
N1 C10 C11 N2 0.2(12)
C9 C10 C11 N2 -178.6(9)
N1 C10 C11 C12 179.9(10)
C9 C10 C11 C12 1.2(17)
N2 C11 C12 C13 -0.4(17)
C10 C11 C12 C13 179.8(10)
C11 C12 C13 C14 -2.5(17)
C12 C13 C14 C15 2.7(16)
C12 C13 C14 C16 -179.1(10)
C13 C14 C15 N2 -0.3(16)
C16 C14 C15 N2 -178.5(9)
C15 C14 C16 C17 91(100)
C13 C14 C16 C17 -88(100)
C14 C16 C17 Si2 169(100)
Pt1 C21 C22 C23 119(22)
C21 C22 C23 C24 69(22)
C21 C22 C23 C28 -107(22)
C28 C23 C24 C25 0.0
C22 C23 C24 C25 -176.3(6)
C23 C24 C25 C26 0.0
C23 C24 C25 Br1 -175.78(8)
C24 C25 C26 C27 0.0
Br1 C25 C26 C27 175.67(9)
C25 C26 C27 C28 0.0
C26 C27 C28 C23 0.0
C24 C23 C28 C27 0.0
C22 C23 C28 C27 176.3(6)
Pt1 C29 C30 C31 5.3
C29 C30 C31 C36 13.3
C29 C30 C31 C32 -161.8
C36 C31 C32 C33 0.0
C30 C31 C32 C33 175.1
C31 C32 C33 C34 0.0
C31 C32 C33 Br2 175.09(8)
C32 C33 C34 C35 0.0
Br2 C33 C34 C35 -174.88(9)
C33 C34 C35 C36 0.0
C34 C35 C36 C31 0.0
C32 C31 C36 C35 0.0
C30 C31 C36 C35 -175.1
Si3 C40 C41 C43 44.1
C40 C41 C43 C44 82.0
C40 C41 C43 C42 -91.2
N3 C42 C43 C44 -0.8
N3 C42 C43 C41 172.6
C41 C43 C44 C45 -173.9
C42 C43 C44 C45 -1.1
C43 C44 C45 C46 5.7
C44 C45 C46 N3 -9.2
C44 C45 C46 C47 176.9
N3 C46 C47 C48 179.9
C45 C46 C47 C48 -5.9
N3 C46 C47 N4 3.3
C45 C46 C47 N4 177.5
N4 C47 C48 C49 -1.6
C46 C47 C48 C49 -177.9
C47 C48 C49 C50 3.3
C48 C49 C50 C51 -3.6
C48 C49 C50 C52 177.1
C49 C50 C51 N4 2.2
C52 C50 C51 N4 -178.6
C49 C50 C52 C53 -154.0
C51 C50 C52 C53 26.8
C50 C52 C53 Si4 159.43(8)
Pt2 C57 C58 C59 94.3
C57 C58 C59 C64 -45.1
C57 C58 C59 C60 135.1
C64 C59 C60 C61 1.0
C58 C59 C60 C61 -179.3
C59 C60 C61 C62 0.5
C59 C60 C61 Br3 175.96(7)
C60 C61 C62 C63 -0.5
Br3 C61 C62 C63 -176.02(7)
C61 C62 C63 C64 -0.8
C60 C59 C64 C63 -2.2
C58 C59 C64 C63 178.0
C62 C63 C64 C59 2.1
Pt2 C65 C66 C67 -5.5
Pt2 C65 C66 C67' 153.8
C65 C66 C67 C68 162.1
C67' C66 C67 C68 -2.3
C65 C66 C67 C72 -10.8
C67' C66 C67 C72 -175.2
C72 C67 C68 C69 0.0
C66 C67 C68 C69 -172.9
C67 C68 C69 C70 0.0
C67 C68 C69 Br4 -175.6
C68 C69 C70 C71 0.0
Br4 C69 C70 C71 174.5
C69 C70 C71 C72 0.0
C68 C67 C72 C71 0.0
C66 C67 C72 C71 172.9
C70 C71 C72 C67 0.0
C65 C66 C67' C68' -164.8
C67 C66 C67' C68' 9.0
C65 C66 C67' C72' 25.4
C67 C66 C67' C72' -160.7
C72' C67' C68' C69' 0.0
C66 C67' C68' C69' -172.3
C67' C68' C69' C70' 0.0
C67' C68' C69' Br4' -178.2
C68' C69' C70' C71' 0.0
Br4' C69' C70' C71' 178.0
C69' C70' C71' C72' 0.0
C70' C71' C72' C67' 0.0
C68' C67' C72' C71' 0.0
C66 C67' C72' C71' 168.4
C7 C6 N1 C10 -1.1(13)
C7 C6 N1 Pt1 179.0(7)
C9 C10 N1 C6 -2.7(13)
C11 C10 N1 C6 178.5(8)
C9 C10 N1 Pt1 177.2(8)
C11 C10 N1 Pt1 -1.6(10)
C14 C15 N2 C11 -2.6(13)
C14 C15 N2 Pt1 178.9(7)
C12 C11 N2 C15 3.0(13)
C10 C11 N2 C15 -177.2(8)
C12 C11 N2 Pt1 -178.4(8)
C10 C11 N2 Pt1 1.3(10)
C45 C46 N3 C42 7.5
C47 C46 N3 C42 -178.4
C45 C46 N3 Pt2 -174.8
C47 C46 N3 Pt2 -0.7
C43 C42 N3 C46 -2.5
C43 C42 N3 Pt2 -179.9
C50 C51 N4 C47 -0.4
C50 C51 N4 Pt2 -179.3
C48 C47 N4 C51 0.1
C46 C47 N4 C51 176.8
C48 C47 N4 Pt2 179.1
C46 C47 N4 Pt2 -4.3
C03 C04 O1 C01 35.0(15)
C02 C01 O1 C04 -8.1(16)
C06 C08 O2 C05 4(2)
C07 C05 O2 C08 17(2)
C22 C21 Pt1 C29 -152(13)
C22 C21 Pt1 N1 25(13)
C22 C21 Pt1 N2 -1(16)
C30 C29 Pt1 C21 167.9(3)
C30 C29 Pt1 N1 12.1
C30 C29 Pt1 N2 -9.6
C6 N1 Pt1 C21 4.0(7)
C10 N1 Pt1 C21 -175.9(6)
C6 N1 Pt1 C29 159.6(6)
C10 N1 Pt1 C29 -20.3(5)
C6 N1 Pt1 N2 -178.3(6)
C10 N1 Pt1 N2 1.7(5)
C15 N2 Pt1 C21 -157(4)
C11 N2 Pt1 C21 24(4)
C15 N2 Pt1 C29 -5.6(5)
C11 N2 Pt1 C29 175.9(5)
C15 N2 Pt1 N1 176.9(5)
C11 N2 Pt1 N1 -1.7(5)
C58 C57 Pt2 C65 95.8
C58 C57 Pt2 N4 -56.2
C58 C57 Pt2 N3 -81.8
C66 C65 Pt2 C57 -164.7
C66 C65 Pt2 N4 12.7
C66 C65 Pt2 N3 -8.7
C51 N4 Pt2 C57 156.1
C47 N4 Pt2 C57 -22.8
C51 N4 Pt2 C65 4.3
C47 N4 Pt2 C65 -174.7
C51 N4 Pt2 N3 -178.0
C47 N4 Pt2 N3 3.1
C46 N3 Pt2 C57 176.3
C42 N3 Pt2 C57 -6.1
C46 N3 Pt2 C65 20.4
C42 N3 Pt2 C65 -162.0
C46 N3 Pt2 N4 -1.2
C42 N3 Pt2 N4 176.3
C5 C4 Si1 C2 157(6)
C5 C4 Si1 C3 38(6)
C5 C4 Si1 C1 -82(6)
C16 C17 Si2 C19 -10(33)
C16 C17 Si2 C20 -131(33)
C16 C17 Si2 C18 110(33)
C41 C40 Si3 C38 146.0
C41 C40 Si3 C39 -93.9
C41 C40 Si3 C37 25.1
C52 C53 Si4 C54 156.3
C52 C53 Si4 C55 -84.6
C52 C53 Si4 C56 36.8
